data_1552627
loop_
_publ_author_name
'Liu, Shuai'
'Zhao, Yuping'
'Heering, Christian'
'Janiak, Christoph'
'M\"uller, Werner E G'
'Akon\'e, Sergi Herv\'e'
'Liu, Zhen'
'Proksch, Peter'

_publ_section_title
;
 Sesquiterpenoids from the Endophytic Fungus Rhinocladiella similis.
;
_journal_issue 5
_journal_name_full 'Journal of natural products'
_journal_page_first 1055
_journal_page_last 1062
_journal_paper_doi 10.1021/acs.jnatprod.8b00938
_journal_volume 82
_journal_year 2019
_chemical_absolute_configuration ad
_chemical_formula_moiety 'C16 H25 Cl O6, 1.5(H2 O)'
_chemical_formula_sum 'C16 H28 Cl O7.5'
_chemical_formula_weight 375.83
_chemical_name_common 'rhinomilisin C'
_chemical_name_systematic
;
(1S,2S,5R,6S)-2-(chloromethyl)-2-hydroxy-6-((E)-2-(hydroxymethyl)
-3-methoxy-3-oxoprop-1-en-1-yl)-5-isopropylcyclohexane
-1-carboxylic acid 1.5hydrate
;
_space_group_crystal_system monoclinic
_space_group_IT_number 5
_space_group_name_Hall 'C 2y'
_space_group_name_H-M_alt 'C 1 2 1'
_atom_sites_solution_hydrogens mixed
_audit_creation_method SHELXL-2014/7
_cell_angle_alpha 90
_cell_angle_beta 103.812(5)
_cell_angle_gamma 90
_cell_formula_units_Z 4
_cell_length_a 18.0154(15)
_cell_length_b 6.3425(5)
_cell_length_c 16.3801(13)
_cell_measurement_reflns_used 6899
_cell_measurement_temperature 123(2)
_cell_measurement_theta_max 30.054
_cell_measurement_theta_min 2.913
_cell_volume 1817.5(3)
_computing_cell_refinement 'SAINT (Bruker, 2014)'
_computing_data_collection 'APEX2 (Bruker, 2014)'
_computing_data_reduction 'SAINT (Bruker, 2014)'
_computing_molecular_graphics 'DIAMOND 4.2.2 (Crystal Impact, 2016)'
_computing_publication_material 'SHELXL-97 (Sheldrick, 2015)'
_computing_structure_refinement 'SHELXL-2014/7 (Sheldrick, 2015)'
_computing_structure_solution 'SHELXL2014 (Sheldrick, 2015)'
_diffrn_ambient_temperature 123(2)
_diffrn_measured_fraction_theta_full 0.983
_diffrn_measured_fraction_theta_max 0.983
_diffrn_measurement_device_type 'Bruker Kappa APEX-II CCD area detector'
_diffrn_measurement_method '\w scans'
_diffrn_radiation_type MoK\a
_diffrn_radiation_wavelength 0.71073
_diffrn_reflns_av_R_equivalents 0.0136
_diffrn_reflns_av_unetI/netI 0.0205
_diffrn_reflns_Laue_measured_fraction_full 0.983
_diffrn_reflns_Laue_measured_fraction_max 0.983
_diffrn_reflns_limit_h_max 21
_diffrn_reflns_limit_h_min -18
_diffrn_reflns_limit_k_max 7
_diffrn_reflns_limit_k_min -7
_diffrn_reflns_limit_l_max 19
_diffrn_reflns_limit_l_min -18
_diffrn_reflns_number 7316
_diffrn_reflns_point_group_measured_fraction_full 0.926
_diffrn_reflns_point_group_measured_fraction_max 0.924
_diffrn_reflns_theta_full 25.242
_diffrn_reflns_theta_max 25.493
_diffrn_reflns_theta_min 2.328
_diffrn_source 'microfocus sealed tube'
_exptl_absorpt_coefficient_mu 0.247
_exptl_absorpt_correction_T_max 0.7460
_exptl_absorpt_correction_T_min 0.6807
_exptl_absorpt_correction_type multi-scan
_exptl_absorpt_process_details '(<i>SADABS</i>); Sheldrick, 2012'
_exptl_crystal_colour colorless
_exptl_crystal_density_diffrn 1.373
_exptl_crystal_description block
_exptl_crystal_F_000 804
_exptl_crystal_size_max 0.700
_exptl_crystal_size_mid 0.300
_exptl_crystal_size_min 0.200
_exptl_crystal_size_rad 0.15
_refine_diff_density_max 0.230
_refine_diff_density_min -0.203
_refine_diff_density_rms 0.037
_refine_ls_abs_structure_details
;
 Flack x determined using 1237 quotients [(I+)-(I-)]/[(I+)+(I-)]
 (Parsons, Flack and Wagner, Acta Cryst. B69 (2013) 249-259).
;
_refine_ls_abs_structure_Flack 0.040(15)
_refine_ls_extinction_method none
_refine_ls_goodness_of_fit_ref 1.111
_refine_ls_hydrogen_treatment mixed
_refine_ls_matrix_type full
_refine_ls_number_parameters 243
_refine_ls_number_reflns 3134
_refine_ls_number_restraints 1
_refine_ls_restrained_S_all 1.110
_refine_ls_R_factor_all 0.0272
_refine_ls_R_factor_gt 0.0260
_refine_ls_shift/su_max 0.002
_refine_ls_shift/su_mean 0.000
_refine_ls_structure_factor_coef Fsqd
_refine_ls_weighting_details 'w=1/[\s^2^(Fo^2^)+(0.0328P)^2^+0.9083P] where P=(Fo^2^+2Fc^2^)/3'
_refine_ls_weighting_scheme calc
_refine_ls_wR_factor_gt 0.0654
_refine_ls_wR_factor_ref 0.0665
_reflns_Friedel_coverage 0.714
_reflns_Friedel_fraction_full 0.857
_reflns_Friedel_fraction_max 0.852
_reflns_number_gt 3046
_reflns_number_total 3134
_reflns_threshold_expression 'I > 2\s(I)'
_cod_data_source_file np8b00938_si_002.cif
_cod_data_source_block RS_6_3_3
_cod_depositor_comments
;

2022-09-15
Z value and formula fixed to values more according to usual
chemical conventions.                 miguel
;
_cod_original_formula_sum 'C32 H56 Cl2 O15'
_cod_original_formula_weight 751.66
_cod_original_formula_moiety '2(C16 H25 Cl O6), 3(H2 O)'
_cod_original_formula_units_Z 2
_cod_original_sg_symbol_H-M 'C 2'
_cod_database_code 1552627
_shelx_shelxl_version_number 2014/7
_shelx_space_group_comment
;
The symmetry employed for this shelxl refinement is uniquely defined
by the following loop, which should always be used as a source of
symmetry information in preference to the above space-group names.
They are only intended as comments.
;
_shelx_estimated_absorpt_t_min 0.846
_shelx_estimated_absorpt_t_max 0.952

loop_
_space_group_symop_operation_xyz
'x, y, z'
'-x, y, -z'
'x+1/2, y+1/2, z'
'-x+1/2, y+1/2, -z'

loop_
_atom_site_label
_atom_site_type_symbol
_atom_site_fract_x
_atom_site_fract_y
_atom_site_fract_z
_atom_site_U_iso_or_equiv
_atom_site_adp_type
_atom_site_occupancy
_atom_site_site_symmetry_order
_atom_site_calc_flag
_atom_site_refinement_flags_posn
_atom_site_refinement_flags_adp
_atom_site_refinement_flags_occupancy
Cl Cl 1.18156(3) 1.08536(10) 0.64835(4) 0.03005(16) Uani 1 1 d . . .
O1 O 0.82702(9) 0.6827(3) 0.90222(10) 0.0211(4) Uani 1 1 d . . .
C15 C 0.79951(12) 0.8377(4) 0.84965(14) 0.0161(4) Uani 1 1 d . . .
O2 O 0.74040(9) 0.9270(3) 0.85001(11) 0.0248(4) Uani 1 1 d . . .
C4 C 0.84912(13) 0.8928(3) 0.79153(15) 0.0158(5) Uani 1 1 d . . .
O3 O 0.83394(10) 1.2718(3) 0.79496(12) 0.0244(4) Uani 1 1 d . . .
H3 H 0.788(2) 1.321(5) 0.7938(19) 0.037 Uiso 1 1 d . U .
C3 C 0.82625(13) 1.0919(4) 0.74169(14) 0.0213(5) Uani 1 1 d . . .
H3A H 0.8587 1.1100 0.7012 0.026 Uiso 1 1 calc R U .
H3B H 0.7725 1.0798 0.7093 0.026 Uiso 1 1 calc R U .
O4 O 1.02658(11) 1.1759(3) 0.83251(11) 0.0266(4) Uani 1 1 d . . .
C5 C 0.90736(12) 0.7679(3) 0.78606(13) 0.0138(4) Uani 1 1 d . . .
H5A H 0.9139 0.6446 0.8200 0.017 Uiso 1 1 calc R U .
C6 C 0.96398(12) 0.7986(3) 0.73271(14) 0.0142(4) Uani 1 1 d . . .
H6A H 0.9516 0.9309 0.6990 0.017 Uiso 1 1 calc R U .
O5 O 1.07283(10) 0.9404(3) 0.93333(11) 0.0262(4) Uani 1 1 d . . .
H5 H 1.0775(19) 1.044(5) 0.965(2) 0.039 Uiso 1 1 d . U .
C1 C 1.04449(12) 0.8180(3) 0.79273(13) 0.0142(4) Uani 1 1 d . . .
H1 H 1.0540 0.6854 0.8267 0.017 Uiso 1 1 calc R U .
O6 O 1.18153(9) 0.8284(3) 0.80733(10) 0.0184(3) Uani 1 1 d . . .
H6 H 1.1866(17) 0.710(5) 0.8222(19) 0.028 Uiso 1 1 d . U .
C10 C 1.11050(11) 0.8396(3) 0.74621(13) 0.0144(4) Uani 1 1 d . . .
C9 C 1.10367(12) 0.6593(4) 0.68334(14) 0.0181(5) Uani 1 1 d . . .
H9A H 1.1419 0.6801 0.6495 0.022 Uiso 1 1 calc R U .
H9B H 1.1159 0.5252 0.7146 0.022 Uiso 1 1 calc R U .
C8 C 1.02462(13) 0.6414(4) 0.62427(14) 0.0187(5) Uani 1 1 d . . .
H8A H 1.0239 0.5212 0.5855 0.022 Uiso 1 1 calc R U .
H8B H 1.0134 0.7713 0.5901 0.022 Uiso 1 1 calc R U .
C13 C 0.88491(15) 0.3650(4) 0.56355(17) 0.0283(6) Uani 1 1 d . . .
H13A H 0.9129 0.2534 0.5995 0.042 Uiso 1 1 calc R U .
H13B H 0.9104 0.3962 0.5184 0.042 Uiso 1 1 calc R U .
H13C H 0.8325 0.3182 0.5391 0.042 Uiso 1 1 calc R U .
C12 C 0.84875(15) 0.7442(5) 0.55832(16) 0.0312(6) Uani 1 1 d . . .
H12A H 0.8398 0.8643 0.5923 0.047 Uiso 1 1 calc R U .
H12B H 0.8002 0.6988 0.5215 0.047 Uiso 1 1 calc R U .
H12C H 0.8840 0.7859 0.5240 0.047 Uiso 1 1 calc R U .
C11 C 0.88333(13) 0.5632(4) 0.61588(14) 0.0212(5) Uani 1 1 d . . .
H11 H 0.8483 0.5343 0.6536 0.025 Uiso 1 1 calc R U .
C7 C 0.96318(12) 0.6091(4) 0.67291(13) 0.0151(4) Uani 1 1 d . . .
H7 H 0.9783 0.4820 0.7092 0.018 Uiso 1 1 calc R U .
C16 C 0.78392(14) 0.6282(4) 0.96333(14) 0.0221(5) Uani 1 1 d . . .
H16A H 0.8056 0.5009 0.9937 0.033 Uiso 1 1 calc R U .
H16B H 0.7305 0.6021 0.9344 0.033 Uiso 1 1 calc R U .
H16C H 0.7865 0.7447 1.0032 0.033 Uiso 1 1 calc R U .
C14 C 1.10941(13) 1.0571(4) 0.70666(15) 0.0201(5) Uani 1 1 d . . .
H14A H 1.1175 1.1653 0.7515 0.024 Uiso 1 1 calc R U .
H14B H 1.0585 1.0819 0.6686 0.024 Uiso 1 1 calc R U .
C2 C 1.04660(13) 0.9995(4) 0.85393(15) 0.0181(5) Uani 1 1 d . . .
O7W O 0.90832(12) 0.2414(3) 0.95980(13) 0.0330(4) Uani 1 1 d . . .
H7A H 0.940(2) 0.356(6) 0.975(2) 0.050 Uiso 1 1 d . U .
H7B H 0.8831(19) 0.239(6) 0.900(2) 0.050 Uiso 1 1 d . U .
O8W O 1.0000 0.6010(5) 1.0000 0.0379(6) Uani 1 2 d S T P
H8 H 1.032(2) 0.706(6) 0.969(2) 0.057 Uiso 1 1 d . U .

loop_
_atom_site_aniso_label
_atom_site_aniso_U_11
_atom_site_aniso_U_22
_atom_site_aniso_U_33
_atom_site_aniso_U_23
_atom_site_aniso_U_13
_atom_site_aniso_U_12
Cl 0.0289(3) 0.0325(3) 0.0342(3) 0.0064(3) 0.0182(2) -0.0033(3)
O1 0.0228(8) 0.0203(8) 0.0247(9) 0.0066(7) 0.0143(7) 0.0048(7)
C15 0.0160(10) 0.0147(10) 0.0181(11) -0.0013(9) 0.0048(9) -0.0006(9)
O2 0.0183(8) 0.0265(9) 0.0332(10) 0.0091(8) 0.0136(7) 0.0069(7)
C4 0.0138(10) 0.0181(12) 0.0154(12) -0.0003(9) 0.0034(9) -0.0007(8)
O3 0.0200(9) 0.0170(8) 0.0372(11) 0.0036(8) 0.0089(8) 0.0025(7)
C3 0.0193(11) 0.0227(11) 0.0242(11) 0.0058(11) 0.0100(9) 0.0058(11)
O4 0.0337(10) 0.0192(9) 0.0283(10) -0.0019(8) 0.0102(8) 0.0048(8)
C5 0.0141(10) 0.0131(10) 0.0133(10) 0.0004(8) 0.0015(8) -0.0019(9)
C6 0.0131(10) 0.0145(11) 0.0151(11) 0.0016(8) 0.0039(8) 0.0030(9)
O5 0.0318(10) 0.0290(9) 0.0163(9) -0.0047(8) 0.0028(7) 0.0032(8)
C1 0.0136(10) 0.0151(10) 0.0145(11) 0.0021(9) 0.0043(8) 0.0019(9)
O6 0.0134(8) 0.0195(8) 0.0207(9) 0.0008(7) 0.0009(6) 0.0033(7)
C10 0.0091(9) 0.0167(10) 0.0170(11) -0.0003(9) 0.0024(8) 0.0025(9)
C9 0.0153(11) 0.0192(11) 0.0221(11) -0.0030(9) 0.0086(9) 0.0020(9)
C8 0.0188(11) 0.0219(12) 0.0162(11) -0.0053(9) 0.0058(9) -0.0009(9)
C13 0.0297(13) 0.0310(15) 0.0242(13) -0.0068(11) 0.0068(11) -0.0139(12)
C12 0.0242(13) 0.0375(15) 0.0265(14) 0.0003(12) -0.0046(11) 0.0005(12)
C11 0.0166(10) 0.0280(13) 0.0195(11) -0.0012(11) 0.0052(9) -0.0056(10)
C7 0.0152(10) 0.0149(11) 0.0153(10) 0.0009(9) 0.0039(8) 0.0004(9)
C16 0.0248(12) 0.0226(13) 0.0230(12) 0.0037(9) 0.0138(10) -0.0010(10)
C14 0.0152(10) 0.0212(12) 0.0262(12) 0.0029(10) 0.0092(9) 0.0005(9)
C2 0.0124(11) 0.0228(12) 0.0204(12) -0.0020(9) 0.0069(9) -0.0013(9)
O7W 0.0377(11) 0.0293(10) 0.0283(10) 0.0045(8) 0.0005(9) -0.0010(9)
O8W 0.0373(15) 0.0306(14) 0.0423(16) 0.000 0.0025(12) 0.000

loop_
_atom_type_symbol
_atom_type_description
_atom_type_scat_dispersion_real
_atom_type_scat_dispersion_imag
_atom_type_scat_source
C C 0.0033 0.0016 'International Tables Vol C Tables 4.2.6.8 and 6.1.1.4'
H H 0.0000 0.0000 'International Tables Vol C Tables 4.2.6.8 and 6.1.1.4'
O O 0.0106 0.0060 'International Tables Vol C Tables 4.2.6.8 and 6.1.1.4'
Cl Cl 0.1484 0.1585 'International Tables Vol C Tables 4.2.6.8 and 6.1.1.4'

loop_
_geom_angle_atom_site_label_1
_geom_angle_atom_site_label_2
_geom_angle_atom_site_label_3
_geom_angle
C15 O1 C16 116.62(17)
O2 C15 O1 122.7(2)
O2 C15 C4 123.7(2)
O1 C15 C4 113.61(18)
C5 C4 C15 120.2(2)
C5 C4 C3 125.4(2)
C15 C4 C3 114.43(18)
C3 O3 H3 108(2)
O3 C3 C4 111.46(18)
O3 C3 H3A 109.3
C4 C3 H3A 109.3
O3 C3 H3B 109.3
C4 C3 H3B 109.3
H3A C3 H3B 108.0
C4 C5 C6 127.9(2)
C4 C5 H5A 116.1
C6 C5 H5A 116.1
C5 C6 C7 111.19(17)
C5 C6 C1 107.64(17)
C7 C6 C1 109.19(17)
C5 C6 H6A 109.6
C7 C6 H6A 109.6
C1 C6 H6A 109.6
C2 O5 H5 110(2)
C2 C1 C6 110.50(17)
C2 C1 C10 110.64(17)
C6 C1 C10 113.77(17)
C2 C1 H1 107.2
C6 C1 H1 107.2
C10 C1 H1 107.2
C10 O6 H6 107(2)
O6 C10 C14 105.19(18)
O6 C10 C9 110.58(17)
C14 C10 C9 113.67(18)
O6 C10 C1 108.24(16)
C14 C10 C1 110.65(17)
C9 C10 C1 108.38(17)
C8 C9 C10 113.44(18)
C8 C9 H9A 108.9
C10 C9 H9A 108.9
C8 C9 H9B 108.9
C10 C9 H9B 108.9
H9A C9 H9B 107.7
C9 C8 C7 111.32(17)
C9 C8 H8A 109.4
C7 C8 H8A 109.4
C9 C8 H8B 109.4
C7 C8 H8B 109.4
H8A C8 H8B 108.0
C11 C13 H13A 109.5
C11 C13 H13B 109.5
H13A C13 H13B 109.5
C11 C13 H13C 109.5
H13A C13 H13C 109.5
H13B C13 H13C 109.5
C11 C12 H12A 109.5
C11 C12 H12B 109.5
H12A C12 H12B 109.5
C11 C12 H12C 109.5
H12A C12 H12C 109.5
H12B C12 H12C 109.5
C12 C11 C13 109.5(2)
C12 C11 C7 114.6(2)
C13 C11 C7 110.8(2)
C12 C11 H11 107.2
C13 C11 H11 107.2
C7 C11 H11 107.2
C8 C7 C11 113.39(17)
C8 C7 C6 109.17(18)
C11 C7 C6 113.31(18)
C8 C7 H7 106.8
C11 C7 H7 106.8
C6 C7 H7 106.8
O1 C16 H16A 109.5
O1 C16 H16B 109.5
H16A C16 H16B 109.5
O1 C16 H16C 109.5
H16A C16 H16C 109.5
H16B C16 H16C 109.5
C10 C14 Cl 112.29(15)
C10 C14 H14A 109.1
Cl C14 H14A 109.1
C10 C14 H14B 109.1
Cl C14 H14B 109.1
H14A C14 H14B 107.9
O4 C2 O5 124.1(2)
O4 C2 C1 123.6(2)
O5 C2 C1 112.3(2)
H7A O7W H7B 114(3)

loop_
_geom_bond_atom_site_label_1
_geom_bond_atom_site_label_2
_geom_bond_distance
Cl C14 1.796(2)
O1 C15 1.323(3)
O1 C16 1.448(3)
C15 O2 1.207(3)
C15 C4 1.495(3)
C4 C5 1.335(3)
C4 C3 1.507(3)
O3 C3 1.423(3)
O3 H3 0.89(3)
C3 H3A 0.9900
C3 H3B 0.9900
O4 C2 1.202(3)
C5 C6 1.506(3)
C5 H5A 0.9500
C6 C7 1.548(3)
C6 C1 1.551(3)
C6 H6A 1.0000
O5 C2 1.327(3)
O5 H5 0.82(3)
C1 C2 1.521(3)
C1 C10 1.564(3)
C1 H1 1.0000
O6 C10 1.426(2)
O6 H6 0.79(3)
C10 C14 1.522(3)
C10 C9 1.524(3)
C9 C8 1.523(3)
C9 H9A 0.9900
C9 H9B 0.9900
C8 C7 1.524(3)
C8 H8A 0.9900
C8 H8B 0.9900
C13 C11 1.525(3)
C13 H13A 0.9800
C13 H13B 0.9800
C13 H13C 0.9800
C12 C11 1.521(4)
C12 H12A 0.9800
C12 H12B 0.9800
C12 H12C 0.9800
C11 C7 1.544(3)
C11 H11 1.0000
C7 H7 1.0000
C16 H16A 0.9800
C16 H16B 0.9800
C16 H16C 0.9800
C14 H14A 0.9900
C14 H14B 0.9900
O7W H7A 0.92(4)
O7W H7B 0.98(4)
O8W H8 1.09(4)

loop_
_geom_hbond_atom_site_label_D
_geom_hbond_atom_site_label_H
_geom_hbond_atom_site_label_A
_geom_hbond_distance_DH
_geom_hbond_distance_HA
_geom_hbond_distance_DA
_geom_hbond_angle_DHA
_geom_hbond_site_symmetry_A
O3 H3 O6 0.89(3) 1.98(3) 2.824(2) 159(3) 3_455
O5 H5 O7W 0.82(3) 1.74(4) 2.557(3) 173(3) 2_767
O6 H6 O2 0.79(3) 2.04(3) 2.782(2) 157(3) 3_545
O7W H7B O3 0.98(4) 1.75(4) 2.720(3) 171(3) 1_545
O7W H7A O8W 0.92(4) 1.88(4) 2.801(3) 176(3) .
C9 H9A Cl 0.99 2.67 3.160(2) 110.8 .
O8W H8 O5 1.09(4) 1.81(4) 2.869(3) 163(3) .
C14 H14A O4 0.99 2.34 2.918(3) 116.2 .

loop_
_geom_torsion_atom_site_label_1
_geom_torsion_atom_site_label_2
_geom_torsion_atom_site_label_3
_geom_torsion_atom_site_label_4
_geom_torsion
C16 O1 C15 O2 -2.1(3)
C16 O1 C15 C4 176.89(19)
O2 C15 C4 C5 -170.0(2)
O1 C15 C4 C5 11.0(3)
O2 C15 C4 C3 9.0(3)
O1 C15 C4 C3 -169.9(2)
C5 C4 C3 O3 -116.8(2)
C15 C4 C3 O3 64.2(2)
C15 C4 C5 C6 -178.9(2)
C3 C4 C5 C6 2.2(4)
C4 C5 C6 C7 -122.2(2)
C4 C5 C6 C1 118.2(2)
C5 C6 C1 C2 -57.7(2)
C7 C6 C1 C2 -178.53(17)
C5 C6 C1 C10 177.12(17)
C7 C6 C1 C10 56.3(2)
C2 C1 C10 O6 62.3(2)
C6 C1 C10 O6 -172.56(17)
C2 C1 C10 C14 -52.4(2)
C6 C1 C10 C14 72.7(2)
C2 C1 C10 C9 -177.69(18)
C6 C1 C10 C9 -52.6(2)
O6 C10 C9 C8 171.24(18)
C14 C10 C9 C8 -70.7(2)
C1 C10 C9 C8 52.8(2)
C10 C9 C8 C7 -58.6(3)
C9 C8 C7 C11 -173.04(19)
C9 C8 C7 C6 59.6(2)
C12 C11 C7 C8 -65.2(3)
C13 C11 C7 C8 59.3(3)
C12 C11 C7 C6 59.9(2)
C13 C11 C7 C6 -175.52(18)
C5 C6 C7 C8 -176.58(17)
C1 C6 C7 C8 -58.0(2)
C5 C6 C7 C11 56.0(2)
C1 C6 C7 C11 174.64(17)
O6 C10 C14 Cl 66.01(19)
C9 C10 C14 Cl -55.1(2)
C1 C10 C14 Cl -177.32(15)
C6 C1 C2 O4 -52.5(3)
C10 C1 C2 O4 74.5(3)
C6 C1 C2 O5 127.4(2)
C10 C1 C2 O5 -105.7(2)
